data_4032218
loop_
_publ_author_name
'Yang, Shu-Mei'
'Madhusudhan Reddy, Ganapuram'
'Liu, Meng-Hsien'
'Wang, Tzu-Ping'
'Yu, Jhen-Kuei'
'Lin, Wenwei'

_publ_section_title
;
 Diastereoselective Synthesis of Rauhut-Currier-Type Adducts via an
 Unexpected \a-Addition of \a,\b-Unsaturated \g-Butyrolactams to Coumarin
 Derivatives.
;
_journal_issue 1
_journal_name_full 'The Journal of organic chemistry'
_journal_page_first 781
_journal_page_last 789
_journal_paper_doi 10.1021/acs.joc.6b02526
_journal_volume 82
_journal_year 2017
_chemical_formula_moiety 'C25 H22 Br N O6'
_chemical_formula_sum 'C25 H22 Br N O6'
_chemical_formula_weight 512.35
_chemical_name_systematic
;
 ?
;
_space_group_IT_number 14
_symmetry_cell_setting monoclinic
_symmetry_space_group_name_Hall '-P 2yn'
_symmetry_space_group_name_H-M 'P 1 21/n 1'
_atom_sites_solution_hydrogens geom
_atom_sites_solution_primary direct
_atom_sites_solution_secondary difmap
_audit_creation_method SHELXL-97
_cell_angle_alpha 90.00
_cell_angle_beta 93.510(4)
_cell_angle_gamma 90.00
_cell_formula_units_Z 4
_cell_length_a 8.7160(8)
_cell_length_b 9.5661(6)
_cell_length_c 27.714(2)
_cell_measurement_reflns_used 1263
_cell_measurement_temperature 200(2)
_cell_measurement_theta_max 16.93
_cell_measurement_theta_min 2.89
_cell_volume 2306.4(3)
_computing_molecular_graphics 'Ortep-3 for Windows (Farrugia, 1997)'
_computing_publication_material 'WinGX publication routines (Farrugia, 1999)'
_computing_structure_refinement 'SHELXL-97 (Sheldrick, 1997)'
_computing_structure_solution 'SHELXS-86 (Sheldrick, 1986)'
_diffrn_ambient_temperature 200(2)
_diffrn_measured_fraction_theta_full 0.995
_diffrn_measured_fraction_theta_max 0.995
_diffrn_measurement_device_type 'Bruker APEX2'
_diffrn_radiation_monochromator graphite
_diffrn_radiation_source 'fine-focus sealed tube'
_diffrn_radiation_type MoK\a
_diffrn_radiation_wavelength 0.71073
_diffrn_reflns_av_R_equivalents 0.0860
_diffrn_reflns_av_sigmaI/netI 0.1219
_diffrn_reflns_limit_h_max 9
_diffrn_reflns_limit_h_min -10
_diffrn_reflns_limit_k_max 10
_diffrn_reflns_limit_k_min -11
_diffrn_reflns_limit_l_max 32
_diffrn_reflns_limit_l_min -32
_diffrn_reflns_number 13743
_diffrn_reflns_theta_full 25.02
_diffrn_reflns_theta_max 25.02
_diffrn_reflns_theta_min 1.47
_exptl_absorpt_coefficient_mu 1.824
_exptl_absorpt_correction_T_max 0.9644
_exptl_absorpt_correction_T_min 0.6292
_exptl_absorpt_correction_type multi-scan
_exptl_crystal_colour colorless
_exptl_crystal_density_diffrn 1.475
_exptl_crystal_density_method 'not measured'
_exptl_crystal_description prism
_exptl_crystal_F_000 1048
_exptl_crystal_size_max 0.28
_exptl_crystal_size_mid 0.04
_exptl_crystal_size_min 0.02
_refine_diff_density_max 0.727
_refine_diff_density_min -0.867
_refine_diff_density_rms 0.260
_refine_ls_extinction_method none
_refine_ls_goodness_of_fit_ref 1.034
_refine_ls_hydrogen_treatment constr
_refine_ls_matrix_type full
_refine_ls_number_parameters 300
_refine_ls_number_reflns 4053
_refine_ls_number_restraints 1
_refine_ls_restrained_S_all 1.035
_refine_ls_R_factor_all 0.1354
_refine_ls_R_factor_gt 0.0596
_refine_ls_shift/su_max 0.001
_refine_ls_shift/su_mean 0.000
_refine_ls_structure_factor_coef Fsqd
_refine_ls_weighting_details 'calc w=1/[\s^2^(Fo^2^)+(0.1044P)^2^+0.0000P] where P=(Fo^2^+2Fc^2^)/3'
_refine_ls_weighting_scheme calc
_refine_ls_wR_factor_gt 0.1389
_refine_ls_wR_factor_ref 0.2125
_reflns_number_gt 2189
_reflns_number_total 4053
_reflns_threshold_expression >2sigma(I)
_cod_data_source_file jo6b02526_si_002.cif
_cod_data_source_block ch15955
_cod_original_sg_symbol_H-M 'P 21/n'
_cod_database_code 4032218

loop_
_symmetry_equiv_pos_as_xyz
'x, y, z'
'-x+1/2, y+1/2, -z+1/2'
'-x, -y, -z'
'x-1/2, -y-1/2, z-1/2'

loop_
_atom_site_label
_atom_site_type_symbol
_atom_site_fract_x
_atom_site_fract_y
_atom_site_fract_z
_atom_site_U_iso_or_equiv
_atom_site_adp_type
_atom_site_occupancy
_atom_site_symmetry_multiplicity
_atom_site_calc_flag
_atom_site_refinement_flags
_atom_site_disorder_assembly
_atom_site_disorder_group
C1 C 1.1646(8) 0.4863(7) 0.2375(2) 0.0279(17) Uani 1 1 d . . .
C2 C 1.2649(8) 0.4519(7) 0.2762(3) 0.0308(18) Uani 1 1 d . . .
H2 H 1.3502 0.3923 0.2718 0.037 Uiso 1 1 calc R . .
C3 C 1.2398(8) 0.5049(7) 0.3208(3) 0.0310(18) Uani 1 1 d . . .
H3 H 1.3067 0.4817 0.3480 0.037 Uiso 1 1 calc R . .
C4 C 1.1164(8) 0.5922(7) 0.3259(2) 0.0259(16) Uani 1 1 d . . .
C5 C 1.0161(8) 0.6310(7) 0.2872(2) 0.0254(16) Uani 1 1 d . . .
C6 C 1.0406(8) 0.5724(7) 0.2426(2) 0.0269(16) Uani 1 1 d . . .
H6 H 0.9716 0.5919 0.2156 0.032 Uiso 1 1 calc R . .
C7 C 0.8874(8) 0.7329(7) 0.2963(2) 0.0245(16) Uani 1 1 d . . .
H7 H 0.9313 0.8294 0.2959 0.029 Uiso 1 1 calc R . .
C8 C 0.8362(8) 0.7047(7) 0.3472(2) 0.0274(17) Uani 1 1 d . . .
H8 H 0.7886 0.6097 0.3479 0.033 Uiso 1 1 calc R . .
C9 C 0.9729(9) 0.7105(8) 0.3851(3) 0.039(2) Uani 1 1 d . . .
C10 C 0.7195(9) 0.8139(8) 0.3648(3) 0.0340(19) Uani 1 1 d . . .
C11 C 0.6109(8) 0.7691(8) 0.4015(2) 0.0336(18) Uani 1 1 d . . .
C12 C 0.5778(9) 0.6281(8) 0.4100(3) 0.043(2) Uani 1 1 d . . .
H12 H 0.6262 0.5575 0.3923 0.052 Uiso 1 1 calc R . .
C13 C 0.4759(10) 0.5912(10) 0.4438(3) 0.050(2) Uani 1 1 d . . .
H13 H 0.4545 0.4952 0.4490 0.060 Uiso 1 1 calc R . .
C14 C 0.4059(10) 0.6897(10) 0.4696(3) 0.059(3) Uani 1 1 d . . .
H14 H 0.3355 0.6632 0.4928 0.071 Uiso 1 1 calc R . .
C15 C 0.4373(10) 0.8295(11) 0.4619(3) 0.061(3) Uani 1 1 d . . .
H15 H 0.3878 0.8979 0.4804 0.073 Uiso 1 1 calc R . .
C16 C 0.5394(10) 0.8734(8) 0.4280(3) 0.046(2) Uani 1 1 d . . .
H16 H 0.5597 0.9698 0.4231 0.055 Uiso 1 1 calc R . .
C17 C 0.7564(8) 0.7269(7) 0.2585(2) 0.0244(16) Uani 1 1 d . . .
C18 C 0.6217(8) 0.6646(7) 0.2590(2) 0.0278(17) Uani 1 1 d . . .
H18 H 0.5866 0.6161 0.2861 0.033 Uiso 1 1 calc R . .
C19 C 0.5310(8) 0.6787(7) 0.2121(2) 0.0249(16) Uani 1 1 d . . .
H19A H 0.5139 0.5869 0.1962 0.030 Uiso 1 1 calc R . .
H19B H 0.4306 0.7242 0.2162 0.030 Uiso 1 1 calc R . .
C20 C 0.7694(8) 0.7992(7) 0.2117(2) 0.0262(16) Uani 1 1 d . . .
C21 C 0.6065(9) 0.7994(7) 0.1355(3) 0.0322(18) Uani 1 1 d . . .
C22 C 0.4429(10) 0.7289(9) 0.0650(3) 0.048(2) Uani 1 1 d D . .
C23' C 0.2801 0.695(4) 0.0645 0.075(6) Uani 0.30 1 d PD A 1
H23A H 0.2265 0.7678 0.0819 0.113 Uiso 0.30 1 calc PR A 1
H23B H 0.2668 0.6047 0.0802 0.113 Uiso 0.30 1 calc PR A 1
H23C H 0.2373 0.6907 0.0310 0.113 Uiso 0.30 1 calc PR A 1
C23 C 0.3013(18) 0.6318(14) 0.0607(5) 0.075(6) Uani 0.70 1 d P A 2
H23D H 0.2144 0.6777 0.0750 0.113 Uiso 0.70 1 calc PR A 2
H23E H 0.3251 0.5441 0.0778 0.113 Uiso 0.70 1 calc PR A 2
H23F H 0.2744 0.6120 0.0265 0.113 Uiso 0.70 1 calc PR A 2
C24 C 0.4149(11) 0.8741(8) 0.0442(3) 0.055(3) Uani 1 1 d . A .
H24A H 0.5114 0.9269 0.0461 0.083 Uiso 1 1 calc R . .
H24B H 0.3388 0.9226 0.0628 0.083 Uiso 1 1 calc R . .
H24C H 0.3763 0.8665 0.0104 0.083 Uiso 1 1 calc R . .
C25 C 0.5741(12) 0.6537(9) 0.0424(3) 0.067(3) Uani 1 1 d . A .
H25A H 0.6665 0.7123 0.0452 0.100 Uiso 1 1 calc R . .
H25B H 0.5461 0.6353 0.0082 0.100 Uiso 1 1 calc R . .
H25C H 0.5946 0.5650 0.0593 0.100 Uiso 1 1 calc R . .
N1 N 0.6319(6) 0.7679(5) 0.18490(19) 0.0249(13) Uani 1 1 d . . .
O1 O 1.1049(6) 0.6497(5) 0.37201(17) 0.0352(12) Uani 1 1 d . . .
O2 O 0.9698(6) 0.7628(6) 0.42388(19) 0.0549(17) Uani 1 1 d . . .
O3 O 0.7230(6) 0.9334(5) 0.34901(18) 0.0456(15) Uani 1 1 d . . .
O4 O 0.8751(6) 0.8686(5) 0.19865(17) 0.0384(13) Uani 1 1 d . . .
O5 O 0.6875(7) 0.8730(5) 0.11368(19) 0.0509(16) Uani 1 1 d . . .
O6 O 0.4794(6) 0.7350(5) 0.11879(17) 0.0410(14) Uani 1 1 d . A .
Br1 Br 1.19777(9) 0.41096(9) 0.17576(3) 0.0444(3) Uani 1 1 d . . .

loop_
_atom_site_aniso_label
_atom_site_aniso_U_11
_atom_site_aniso_U_22
_atom_site_aniso_U_33
_atom_site_aniso_U_23
_atom_site_aniso_U_13
_atom_site_aniso_U_12
C1 0.029(4) 0.026(4) 0.029(4) -0.005(3) -0.001(3) -0.001(3)
C2 0.022(4) 0.027(4) 0.043(5) -0.001(3) -0.002(4) 0.008(3)
C3 0.021(4) 0.032(4) 0.039(5) 0.009(4) -0.004(3) 0.003(3)
C4 0.024(4) 0.029(4) 0.024(4) 0.000(3) 0.001(3) -0.003(3)
C5 0.024(4) 0.026(4) 0.026(4) 0.004(3) -0.003(3) -0.001(3)
C6 0.028(4) 0.030(4) 0.021(4) -0.001(3) -0.006(3) -0.001(3)
C7 0.030(4) 0.021(4) 0.022(4) 0.003(3) 0.000(3) -0.002(3)
C8 0.029(4) 0.033(4) 0.020(4) 0.001(3) -0.002(3) 0.004(3)
C9 0.043(5) 0.039(5) 0.033(5) -0.001(4) -0.005(4) 0.006(4)
C10 0.041(5) 0.034(5) 0.025(4) -0.005(4) -0.012(4) 0.001(4)
C11 0.027(4) 0.048(5) 0.025(4) -0.003(4) -0.008(3) 0.011(4)
C12 0.043(5) 0.047(5) 0.040(5) 0.005(4) 0.008(4) 0.008(4)
C13 0.046(5) 0.066(6) 0.040(5) 0.001(5) 0.014(4) 0.010(5)
C14 0.042(6) 0.079(7) 0.057(6) 0.018(6) 0.008(5) -0.001(5)
C15 0.045(6) 0.111(8) 0.026(5) 0.000(5) 0.009(4) 0.041(6)
C16 0.051(6) 0.045(5) 0.039(5) -0.006(4) -0.007(4) 0.017(4)
C17 0.028(4) 0.025(4) 0.020(4) -0.004(3) -0.005(3) 0.002(3)
C18 0.027(4) 0.026(4) 0.030(4) -0.001(3) 0.002(3) -0.001(3)
C19 0.026(4) 0.022(4) 0.026(4) 0.004(3) 0.001(3) -0.008(3)
C20 0.027(4) 0.022(4) 0.029(4) -0.008(3) -0.007(3) 0.002(3)
C21 0.039(5) 0.026(4) 0.030(5) -0.002(3) -0.008(4) -0.005(4)
C22 0.055(6) 0.065(6) 0.021(4) 0.007(4) -0.014(4) -0.022(5)
C23' 0.099(10) 0.068(15) 0.053(7) 0.018(7) -0.041(7) -0.051(9)
C23 0.099(10) 0.068(15) 0.053(7) 0.018(7) -0.041(7) -0.051(9)
C24 0.085(7) 0.046(5) 0.031(5) 0.006(4) -0.022(5) 0.009(5)
C25 0.116(9) 0.045(5) 0.037(5) -0.006(4) 0.000(6) 0.013(6)
N1 0.024(3) 0.026(3) 0.024(3) -0.001(3) -0.005(3) -0.002(3)
O1 0.031(3) 0.046(3) 0.027(3) -0.003(2) -0.005(2) 0.006(3)
O2 0.058(4) 0.079(4) 0.026(3) -0.015(3) -0.010(3) 0.017(3)
O3 0.064(4) 0.032(3) 0.041(3) -0.001(3) 0.005(3) 0.005(3)
O4 0.038(3) 0.039(3) 0.036(3) 0.010(2) -0.010(2) -0.020(3)
O5 0.061(4) 0.052(4) 0.037(3) 0.017(3) -0.009(3) -0.032(3)
O6 0.044(3) 0.052(3) 0.025(3) 0.008(2) -0.013(2) -0.018(3)
Br1 0.0396(5) 0.0534(6) 0.0399(5) -0.0145(4) -0.0019(4) 0.0121(4)

loop_
_atom_type_symbol
_atom_type_description
_atom_type_scat_dispersion_real
_atom_type_scat_dispersion_imag
_atom_type_scat_source
C C 0.0033 0.0016 'International Tables Vol C Tables 4.2.6.8 and 6.1.1.4'
H H 0.0000 0.0000 'International Tables Vol C Tables 4.2.6.8 and 6.1.1.4'
N N 0.0061 0.0033 'International Tables Vol C Tables 4.2.6.8 and 6.1.1.4'
O O 0.0106 0.0060 'International Tables Vol C Tables 4.2.6.8 and 6.1.1.4'
Br Br -0.2901 2.4595 'International Tables Vol C Tables 4.2.6.8 and 6.1.1.4'

loop_
_geom_angle_atom_site_label_1
_geom_angle_atom_site_label_2
_geom_angle_atom_site_label_3
_geom_angle
C6 C1 C2 121.8(6)
C6 C1 Br1 119.1(5)
C2 C1 Br1 119.1(5)
C3 C2 C1 119.0(7)
C3 C2 H2 120.5
C1 C2 H2 120.5
C2 C3 C4 119.2(7)
C2 C3 H3 120.4
C4 C3 H3 120.4
C3 C4 C5 122.7(7)
C3 C4 O1 115.6(6)
C5 C4 O1 121.5(6)
C6 C5 C4 117.1(6)
C6 C5 C7 124.3(6)
C4 C5 C7 118.6(6)
C1 C6 C5 120.0(6)
C1 C6 H6 120.0
C5 C6 H6 120.0
C17 C7 C5 113.5(6)
C17 C7 C8 112.5(6)
C5 C7 C8 107.4(5)
C17 C7 H7 107.7
C5 C7 H7 107.7
C8 C7 H7 107.7
C7 C8 C9 111.5(6)
C7 C8 C10 113.8(6)
C9 C8 C10 104.8(6)
C7 C8 H8 108.9
C9 C8 H8 108.9
C10 C8 H8 108.9
O2 C9 O1 119.3(7)
O2 C9 C8 125.0(7)
O1 C9 C8 115.7(6)
O3 C10 C11 122.8(7)
O3 C10 C8 118.9(7)
C11 C10 C8 118.3(6)
C12 C11 C16 119.5(7)
C12 C11 C10 122.4(7)
C16 C11 C10 118.1(7)
C13 C12 C11 120.7(8)
C13 C12 H12 119.7
C11 C12 H12 119.7
C14 C13 C12 120.8(9)
C14 C13 H13 119.6
C12 C13 H13 119.6
C13 C14 C15 119.5(9)
C13 C14 H14 120.2
C15 C14 H14 120.2
C14 C15 C16 122.2(8)
C14 C15 H15 118.9
C16 C15 H15 118.9
C15 C16 C11 117.3(8)
C15 C16 H16 121.4
C11 C16 H16 121.4
C18 C17 C20 109.6(6)
C18 C17 C7 130.6(6)
C20 C17 C7 119.8(6)
C17 C18 C19 112.2(6)
C17 C18 H18 123.9
C19 C18 H18 123.9
N1 C19 C18 101.5(5)
N1 C19 H19A 111.5
C18 C19 H19A 111.5
N1 C19 H19B 111.5
C18 C19 H19B 111.5
H19A C19 H19B 109.3
O4 C20 N1 126.9(6)
O4 C20 C17 128.3(6)
N1 C20 C17 104.8(6)
O5 C21 O6 127.4(7)
O5 C21 N1 124.0(7)
O6 C21 N1 108.6(6)
C23' C22 O6 99.5(5)
C23' C22 C24 93.7(17)
O6 C22 C24 111.0(6)
C23' C22 C25 130.6(15)
O6 C22 C25 107.9(7)
C24 C22 C25 112.7(7)
C23' C22 C23 24.6(17)
O6 C22 C23 102.7(7)
C24 C22 C23 114.3(8)
C25 C22 C23 107.6(9)
C22 C23' H23A 109.5
C22 C23' H23B 109.5
H23A C23' H23B 109.5
C22 C23' H23C 109.5
H23A C23' H23C 109.5
H23B C23' H23C 109.5
C22 C23 H23D 109.5
C22 C23 H23E 109.5
H23D C23 H23E 109.5
C22 C23 H23F 109.5
H23D C23 H23F 109.5
H23E C23 H23F 109.5
C22 C24 H24A 109.5
C22 C24 H24B 109.5
H24A C24 H24B 109.5
C22 C24 H24C 109.5
H24A C24 H24C 109.5
H24B C24 H24C 109.5
C22 C25 H25A 109.5
C22 C25 H25B 109.5
H25A C25 H25B 109.5
C22 C25 H25C 109.5
H25A C25 H25C 109.5
H25B C25 H25C 109.5
C20 N1 C21 123.3(6)
C20 N1 C19 111.8(5)
C21 N1 C19 124.2(6)
C9 O1 C4 121.4(6)
C21 O6 C22 119.0(6)

loop_
_geom_bond_atom_site_label_1
_geom_bond_atom_site_label_2
_geom_bond_distance
C1 C6 1.373(9)
C1 C2 1.381(9)
C1 Br1 1.895(7)
C2 C3 1.367(9)
C2 H2 0.9500
C3 C4 1.376(9)
C3 H3 0.9500
C4 C5 1.392(9)
C4 O1 1.400(8)
C5 C6 1.384(9)
C5 C7 1.519(9)
C6 H6 0.9500
C7 C17 1.501(9)
C7 C8 1.530(9)
C7 H7 1.0000
C8 C9 1.541(10)
C8 C10 1.558(10)
C8 H8 1.0000
C9 O2 1.187(8)
C9 O1 1.358(8)
C10 O3 1.224(8)
C10 C11 1.494(10)
C11 C12 1.402(10)
C11 C16 1.408(9)
C12 C13 1.376(10)
C12 H12 0.9500
C13 C14 1.351(11)
C13 H13 0.9500
C14 C15 1.384(13)
C14 H14 0.9500
C15 C16 1.398(11)
C15 H15 0.9500
C16 H16 0.9500
C17 C18 1.318(9)
C17 C20 1.481(9)
C18 C19 1.485(9)
C18 H18 0.9500
C19 N1 1.466(8)
C19 H19A 0.9900
C19 H19B 0.9900
C20 O4 1.209(8)
C20 N1 1.404(8)
C21 O5 1.189(8)
C21 O6 1.326(8)
C21 N1 1.406(9)
C22 C23' 1.454(11)
C22 O6 1.507(8)
C22 C24 1.517(10)
C22 C25 1.518(11)
C22 C23 1.544(15)
C23' H23A 0.9800
C23' H23B 0.9800
C23' H23C 0.9800
C23 H23D 0.9800
C23 H23E 0.9800
C23 H23F 0.9800
C24 H24A 0.9800
C24 H24B 0.9800
C24 H24C 0.9800
C25 H25A 0.9800
C25 H25B 0.9800
C25 H25C 0.9800
